data_9015521
loop_
_publ_author_name
'Yue, S.'
'Beevers, C.'

_publ_section_title
;
 The crystal structure of zinc bromate hexahydrate Zn (Br O3)2 (H2O)6
 _cod_database_code 1010024
;
_journal_name_full 'Zeitschrift fur Kristallographie'
_journal_page_first 426
_journal_page_last 434
_journal_volume 95
_journal_year 1936
_chemical_formula_sum 'Br2 O12 Zn'
_space_group_IT_number 205
_symmetry_space_group_name_Hall '-P 2ac 2ab 3'
_symmetry_space_group_name_H-M 'P a -3'
_cell_angle_alpha 90
_cell_angle_beta 90
_cell_angle_gamma 90
_cell_length_a 10.316
_cell_length_b 10.316
_cell_length_c 10.316
_cell_formula_units_Z 4
_cell_volume 1097.827
_database_code_amcsd 0016963
_exptl_crystal_density_diffrn 2.524
_cod_duplicate_entry 1010024
_cod_original_sg_symbol_H-M 'P a 3'
_cod_original_formula_sum 'Zn Br2 O12'
_cod_database_code 9015521
_amcsd_formula_title 'Br2 H12 O12 Zn'

loop_
_space_group_symop_operation_xyz
x,y,z
1/2+z,x,1/2-y
z,1/2-x,1/2+y
1/2-z,1/2+x,y
-z,-x,-y
1/2+y,1/2-z,-x
1/2-y,-z,1/2+x
-y,1/2+z,1/2-x
y,z,x
x,1/2-y,1/2+z
1/2-x,1/2+y,z
1/2+x,y,1/2-z
-x,-y,-z
1/2-z,-x,1/2+y
-z,1/2+x,1/2-y
1/2+z,1/2-x,-y
z,x,y
1/2-y,1/2+z,x
1/2+y,z,1/2-x
y,1/2-z,1/2+x
-y,-z,-x
-x,1/2+y,1/2-z
1/2+x,1/2-y,-z
1/2-x,-y,1/2+z

loop_
_atom_site_label
_atom_site_fract_x
_atom_site_fract_y
_atom_site_fract_z
_atom_site_attached_hydrogens
Zn1 0.00000 0.00000 0.00000 0
Br1 0.25900 0.25900 0.25900 0
O1 0.19500 0.05000 0.96500 2
O2 0.19000 0.14500 0.33000 0

loop_
_cod_related_entry_id
_cod_related_entry_database
_cod_related_entry_code
1 AMCSD 0016963
